data_2204628
loop_
_publ_author_name
'Fengke Yang'
'Hailian Xiao'
'Fangfang Jian'

_publ_section_title
;
 Methyl
 4-[(2-butyl-4-chloro-5-formyl-1<i>H</i>-imidazol-1-yl)methyl]benzoate
;
_journal_issue 12
_journal_name_full 'Acta Crystallographica Section E'
_journal_page_first o2266
_journal_page_last o2267
_journal_paper_doi 10.1107/S1600536804027084
_journal_volume 60
_journal_year 2004
_chemical_formula_iupac 'C17 H19 Cl N2 O3'
_chemical_formula_moiety 'C17 H19 Cl N2 O3'
_chemical_formula_sum 'C17 H19 Cl N2 O3'
_chemical_formula_weight 334.79
_chemical_name_systematic
;
Methyl 4-[(2-butyl-4-chloro-5-formyl-1H-imidazol-1-yl)methyl]benzoate
;
_space_group_IT_number 14
_symmetry_cell_setting monoclinic
_symmetry_space_group_name_Hall '-P 2yn'
_symmetry_space_group_name_H-M 'P 1 21/n 1'
_atom_sites_solution_hydrogens geom
_atom_sites_solution_primary direct
_atom_sites_solution_secondary difmap
_audit_creation_method SHELXL-97
_cell_angle_alpha 90.00
_cell_angle_beta 99.26(3)
_cell_angle_gamma 90.00
_cell_formula_units_Z 4
_cell_length_a 11.946(2)
_cell_length_b 9.7085(19)
_cell_length_c 15.247(3)
_cell_measurement_reflns_used 25
_cell_measurement_temperature 293(2)
_cell_measurement_theta_max 14
_cell_measurement_theta_min 4
_cell_volume 1745.3(6)
_computing_cell_refinement 'CAD-4 Software'
_computing_data_collection 'CAD-4 Software (Enraf-Nonius, 1989)'
_computing_data_reduction 'NRCVAX (Gabe et al., 1989'
_computing_molecular_graphics SHELXTL/PC
_computing_publication_material 'WinGX (Farrugia, 1999)'
_computing_structure_refinement 'SHELXL97 (Sheldrick, 1997)'
_computing_structure_solution 'SHELXTL/PC (Sheldrick, 1990)'
_diffrn_ambient_temperature 293(2)
_diffrn_measured_fraction_theta_full 0.995
_diffrn_measured_fraction_theta_max 0.995
_diffrn_measurement_device_type 'Enraf-Nonius CAD-4'
_diffrn_measurement_method \w
_diffrn_radiation_monochromator graphite
_diffrn_radiation_source 'fine-focus sealed tube'
_diffrn_radiation_type MoK\a
_diffrn_radiation_wavelength 0.71073
_diffrn_reflns_av_R_equivalents 0.0361
_diffrn_reflns_av_sigmaI/netI 0.0523
_diffrn_reflns_limit_h_max 0
_diffrn_reflns_limit_h_min -14
_diffrn_reflns_limit_k_max 0
_diffrn_reflns_limit_k_min -11
_diffrn_reflns_limit_l_max 18
_diffrn_reflns_limit_l_min -17
_diffrn_reflns_number 3226
_diffrn_reflns_theta_full 25.07
_diffrn_reflns_theta_max 25.07
_diffrn_reflns_theta_min 2.02
_diffrn_standards_decay_% 0
_diffrn_standards_interval_count 100
_diffrn_standards_number 3
_exptl_absorpt_coefficient_mu 0.234
_exptl_absorpt_correction_type none
_exptl_crystal_colour colorless
_exptl_crystal_density_diffrn 1.274
_exptl_crystal_density_method 'not measured'
_exptl_crystal_description prism
_exptl_crystal_F_000 704
_exptl_crystal_size_max 0.30
_exptl_crystal_size_mid 0.30
_exptl_crystal_size_min 0.20
_refine_diff_density_max 0.286
_refine_diff_density_min -0.208
_refine_ls_extinction_coef 0.0047(14)
_refine_ls_extinction_expression Fc^*^=kFc[1+0.001xFc^2^\l^3^/sin(2\q)]^-1/4^
_refine_ls_extinction_method SHELXL97
_refine_ls_goodness_of_fit_ref 1.037
_refine_ls_hydrogen_treatment constr
_refine_ls_matrix_type full
_refine_ls_number_parameters 209
_refine_ls_number_reflns 3070
_refine_ls_number_restraints 0
_refine_ls_restrained_S_all 1.037
_refine_ls_R_factor_all 0.1216
_refine_ls_R_factor_gt 0.0586
_refine_ls_shift/su_max 0.000
_refine_ls_shift/su_mean 0.000
_refine_ls_structure_factor_coef Fsqd
_refine_ls_weighting_details 'calc w = 1/[\s^2^(Fo^2^)+(0.0459P)^2^+1.4956P] where P = (Fo^2^+2Fc^2^)/3'
_refine_ls_weighting_scheme calc
_refine_ls_wR_factor_gt 0.1342
_refine_ls_wR_factor_ref 0.1784
_reflns_number_gt 1705
_reflns_number_total 3070
_reflns_threshold_expression I>2\s(I)
_cod_data_source_file cf6384.cif
_cod_data_source_block I
_cod_original_cell_volume 1745.2(6)
_cod_original_sg_symbol_Hall '-p 2yn'
_cod_original_sg_symbol_H-M 'P 21/n'
_cod_database_code 2204628
_cod_database_fobs_code 2204628

loop_
_symmetry_equiv_pos_as_xyz
'x, y, z'
'-x+1/2, y+1/2, -z+1/2'
'-x, -y, -z'
'x-1/2, -y-1/2, z-1/2'

loop_
_atom_site_label
_atom_site_fract_x
_atom_site_fract_y
_atom_site_fract_z
_atom_site_U_iso_or_equiv
_atom_site_adp_type
_atom_site_calc_flag
_atom_site_refinement_flags
_atom_site_occupancy
_atom_site_type_symbol
Cl1 0.47494(11) 0.14162(12) 0.59477(7) 0.1022(5) Uani d . 1 Cl
O1 0.1915(3) 0.0439(4) 0.3706(2) 0.1134(11) Uani d . 1 O
O2 0.3367(4) -0.1800(4) -0.0474(2) 0.1437(15) Uani d . 1 O
O3 0.5031(4) -0.2043(3) 0.0403(2) 0.1085(10) Uani d . 1 O
N1 0.5073(3) 0.3125(4) 0.4655(2) 0.0857(10) Uani d . 1 N
N2 0.3664(3) 0.2608(3) 0.35546(19) 0.0707(8) Uani d . 1 N
C1 0.7336(7) 0.5211(11) 0.2032(5) 0.214(4) Uani d . 1 C
H1B 0.7546 0.6010 0.1725 0.321 Uiso calc R 1 H
H1C 0.7166 0.4466 0.1617 0.321 Uiso calc R 1 H
H1D 0.7953 0.4950 0.2486 0.321 Uiso calc R 1 H
C2 0.6394(6) 0.5505(8) 0.2414(4) 0.158(3) Uani d . 1 C
H2A 0.5780 0.5786 0.1953 0.189 Uiso calc R 1 H
H2B 0.6566 0.6272 0.2821 0.189 Uiso calc R 1 H
C3 0.5988(5) 0.4245(6) 0.2934(4) 0.131(2) Uani d . 1 C
H3A 0.5850 0.3464 0.2535 0.157 Uiso calc R 1 H
H3B 0.6588 0.3992 0.3414 0.157 Uiso calc R 1 H
C4 0.4986(4) 0.4535(5) 0.3291(3) 0.1140(16) Uani d . 1 C
H4A 0.4387 0.4760 0.2803 0.137 Uiso calc R 1 H
H4B 0.5121 0.5347 0.3664 0.137 Uiso calc R 1 H
C5 0.4573(4) 0.3413(4) 0.3822(3) 0.0820(11) Uani d . 1 C
C6 0.4437(3) 0.2119(4) 0.4904(2) 0.0732(10) Uani d . 1 C
C7 0.3548(3) 0.1745(4) 0.4261(2) 0.0686(10) Uani d . 1 C
C8 0.2686(4) 0.0731(4) 0.4286(3) 0.0873(12) Uani d . 1 C
H8A 0.2725 0.0240 0.4814 0.105 Uiso calc R 1 H
C9 0.2941(3) 0.2599(4) 0.2676(2) 0.0823(12) Uani d . 1 C
H9A 0.2995 0.3490 0.2397 0.099 Uiso calc R 1 H
H9B 0.2159 0.2469 0.2755 0.099 Uiso calc R 1 H
C10 0.3250(3) 0.1501(4) 0.2067(2) 0.0685(10) Uani d . 1 C
C11 0.2511(3) 0.1251(5) 0.1278(3) 0.0839(12) Uani d . 1 C
H11A 0.1837 0.1745 0.1152 0.101 Uiso calc R 1 H
C12 0.2765(4) 0.0288(5) 0.0689(3) 0.0907(13) Uani d . 1 C
H12A 0.2260 0.0133 0.0167 0.109 Uiso calc R 1 H
C13 0.3759(4) -0.0459(4) 0.0852(2) 0.0793(11) Uani d . 1 C
C14 0.4509(3) -0.0219(4) 0.1635(2) 0.0788(11) Uani d . 1 C
H14A 0.5184 -0.0710 0.1756 0.095 Uiso calc R 1 H
C15 0.4243(3) 0.0755(4) 0.2230(2) 0.0773(11) Uani d . 1 C
H15A 0.4745 0.0910 0.2753 0.093 Uiso calc R 1 H
C16 0.4002(5) -0.1493(5) 0.0186(3) 0.0947(13) Uani d . 1 C
C17 0.5356(6) -0.3073(5) -0.0202(4) 0.143(2) Uani d . 1 C
H17A 0.6109 -0.3396 0.0018 0.214 Uiso calc R 1 H
H17B 0.5340 -0.2671 -0.0780 0.214 Uiso calc R 1 H
H17C 0.4835 -0.3832 -0.0245 0.214 Uiso calc R 1 H

loop_
_atom_site_aniso_label
_atom_site_aniso_U_11
_atom_site_aniso_U_22
_atom_site_aniso_U_33
_atom_site_aniso_U_12
_atom_site_aniso_U_13
_atom_site_aniso_U_23
Cl1 0.1386(11) 0.0974(8) 0.0639(6) -0.0001(7) -0.0046(6) 0.0080(6)
O1 0.109(2) 0.124(3) 0.102(2) -0.029(2) 0.0004(19) -0.016(2)
O2 0.161(3) 0.172(4) 0.096(2) -0.038(3) 0.015(2) -0.051(3)
O3 0.157(3) 0.085(2) 0.092(2) 0.000(2) 0.043(2) -0.0120(17)
N1 0.095(2) 0.077(2) 0.077(2) -0.009(2) -0.0086(18) 0.0058(18)
N2 0.080(2) 0.0671(19) 0.0614(17) 0.0053(17) 0.0019(15) -0.0002(16)
C1 0.171(7) 0.291(11) 0.190(8) -0.034(8) 0.057(6) 0.027(8)
C2 0.148(5) 0.199(7) 0.140(5) -0.024(5) 0.063(4) 0.013(5)
C3 0.133(5) 0.155(5) 0.111(4) 0.007(4) 0.044(4) 0.034(4)
C4 0.113(4) 0.111(4) 0.115(4) -0.008(3) 0.009(3) 0.032(3)
C5 0.092(3) 0.075(3) 0.077(3) -0.002(2) 0.004(2) 0.010(2)
C6 0.091(3) 0.066(2) 0.060(2) 0.006(2) 0.003(2) -0.0031(19)
C7 0.080(2) 0.062(2) 0.063(2) 0.004(2) 0.0081(18) -0.0057(18)
C8 0.102(3) 0.083(3) 0.076(3) -0.009(3) 0.011(2) -0.008(2)
C9 0.084(3) 0.088(3) 0.069(2) 0.016(2) -0.005(2) 0.005(2)
C10 0.072(2) 0.077(2) 0.0533(19) 0.000(2) 0.0015(17) 0.0098(18)
C11 0.077(3) 0.106(3) 0.065(2) 0.001(2) -0.0022(19) 0.005(2)
C12 0.085(3) 0.119(4) 0.062(2) -0.019(3) -0.005(2) 0.000(3)
C13 0.100(3) 0.080(3) 0.060(2) -0.024(2) 0.020(2) -0.005(2)
C14 0.086(3) 0.081(3) 0.068(2) 0.003(2) 0.006(2) 0.004(2)
C15 0.086(3) 0.085(3) 0.054(2) 0.007(2) -0.0068(18) 0.000(2)
C16 0.114(4) 0.094(3) 0.080(3) -0.023(3) 0.028(3) -0.002(3)
C17 0.235(7) 0.087(3) 0.124(4) -0.001(4) 0.081(4) -0.017(3)

loop_
_atom_type_symbol
_atom_type_description
_atom_type_scat_dispersion_real
_atom_type_scat_dispersion_imag
_atom_type_scat_source
C C 0.0033 0.0016 'International Tables Vol C Tables 4.2.6.8 and 6.1.1.4'
H H 0.0000 0.0000 'International Tables Vol C Tables 4.2.6.8 and 6.1.1.4'
N N 0.0061 0.0033 'International Tables Vol C Tables 4.2.6.8 and 6.1.1.4'
O O 0.0106 0.0060 'International Tables Vol C Tables 4.2.6.8 and 6.1.1.4'
Cl Cl 0.1484 0.1585 'International Tables Vol C Tables 4.2.6.8 and 6.1.1.4'

loop_
_geom_angle_atom_site_label_1
_geom_angle_atom_site_label_2
_geom_angle_atom_site_label_3
_geom_angle
C16 O3 C17 116.6(4)
C6 N1 C5 103.6(3)
C5 N2 C7 106.9(3)
C5 N2 C9 127.3(3)
C7 N2 C9 125.8(3)
C2 C1 H1B 109.5
C2 C1 H1C 109.5
H1B C1 H1C 109.5
C2 C1 H1D 109.5
H1B C1 H1D 109.5
H1C C1 H1D 109.5
C1 C2 C3 113.0(7)
C1 C2 H2A 109.0
C3 C2 H2A 109.0
C1 C2 H2B 109.0
C3 C2 H2B 109.0
H2A C2 H2B 107.8
C4 C3 C2 112.7(5)
C4 C3 H3A 109.1
C2 C3 H3A 109.1
C4 C3 H3B 109.1
C2 C3 H3B 109.1
H3A C3 H3B 107.8
C3 C4 C5 115.9(5)
C3 C4 H4A 108.3
C5 C4 H4A 108.3
C3 C4 H4B 108.3
C5 C4 H4B 108.3
H4A C4 H4B 107.4
N1 C5 N2 112.3(3)
N1 C5 C4 122.1(4)
N2 C5 C4 125.5(4)
N1 C6 C7 113.8(3)
N1 C6 Cl1 120.5(3)
C7 C6 Cl1 125.7(3)
C6 C7 N2 103.4(3)
C6 C7 C8 129.9(4)
N2 C7 C8 126.7(3)
O1 C8 C7 127.7(4)
O1 C8 H8A 116.1
C7 C8 H8A 116.1
N2 C9 C10 113.7(3)
N2 C9 H9A 108.8
C10 C9 H9A 108.8
N2 C9 H9B 108.8
C10 C9 H9B 108.8
H9A C9 H9B 107.7
C15 C10 C11 118.1(4)
C15 C10 C9 123.6(3)
C11 C10 C9 118.3(3)
C12 C11 C10 120.7(4)
C12 C11 H11A 119.7
C10 C11 H11A 119.7
C11 C12 C13 121.2(4)
C11 C12 H12A 119.4
C13 C12 H12A 119.4
C12 C13 C14 118.9(4)
C12 C13 C16 119.2(4)
C14 C13 C16 121.9(5)
C15 C14 C13 119.6(4)
C15 C14 H14A 120.2
C13 C14 H14A 120.2
C10 C15 C14 121.5(3)
C10 C15 H15A 119.2
C14 C15 H15A 119.2
O2 C16 O3 122.9(5)
O2 C16 C13 125.1(5)
O3 C16 C13 112.0(4)
O3 C17 H17A 109.5
O3 C17 H17B 109.5
H17A C17 H17B 109.5
O3 C17 H17C 109.5
H17A C17 H17C 109.5
H17B C17 H17C 109.5

loop_
_geom_bond_atom_site_label_1
_geom_bond_atom_site_label_2
_geom_bond_distance
Cl1 C6 1.717(4)
O1 C8 1.204(5)
O2 C16 1.196(5)
O3 C16 1.332(6)
O3 C17 1.455(5)
N1 C6 1.329(5)
N1 C5 1.343(5)
N2 C5 1.347(5)
N2 C7 1.389(4)
N2 C9 1.473(4)
C1 C2 1.379(8)
C1 H1B 0.960
C1 H1C 0.960
C1 H1D 0.960
C2 C3 1.575(8)
C2 H2A 0.970
C2 H2B 0.970
C3 C4 1.421(6)
C3 H3A 0.970
C3 H3B 0.970
C4 C5 1.488(6)
C4 H4A 0.970
C4 H4B 0.970
C6 C7 1.373(5)
C7 C8 1.429(5)
C8 H8A 0.930
C9 C10 1.498(5)
C9 H9A 0.970
C9 H9B 0.970
C10 C15 1.378(5)
C10 C11 1.395(5)
C11 C12 1.364(6)
C11 H11A 0.930
C12 C13 1.379(6)
C12 H12A 0.930
C13 C14 1.392(5)
C13 C16 1.489(6)
C14 C15 1.383(5)
C14 H14A 0.930
C15 H15A 0.930
C17 H17A 0.960
C17 H17B 0.960
C17 H17C 0.960

loop_
_geom_hbond_atom_site_label_D
_geom_hbond_atom_site_label_H
_geom_hbond_atom_site_label_A
_geom_hbond_site_symmetry_A
_geom_hbond_distance_DH
_geom_hbond_distance_HA
_geom_hbond_distance_DA
_geom_hbond_angle_DHA
_geom_hbond_publ_flag
C9 H9A O1 2_555 0.97 2.55 3.491(5) 165 yes
C9 H9B O1 ? 0.97 2.49 2.998(5) 112 yes

loop_
_geom_torsion_atom_site_label_1
_geom_torsion_atom_site_label_2
_geom_torsion_atom_site_label_3
_geom_torsion_atom_site_label_4
_geom_torsion
C1 C2 C3 C4 -177.2(6)
C2 C3 C4 C5 -177.7(5)
C6 N1 C5 N2 -0.6(5)
C6 N1 C5 C4 177.6(4)
C7 N2 C5 N1 0.8(5)
C9 N2 C5 N1 -177.5(3)
C7 N2 C5 C4 -177.4(4)
C9 N2 C5 C4 4.4(7)
C3 C4 C5 N1 75.9(6)
C3 C4 C5 N2 -106.1(6)
C5 N1 C6 C7 0.2(5)
C5 N1 C6 Cl1 -179.3(3)
N1 C6 C7 N2 0.2(4)
Cl1 C6 C7 N2 179.7(3)
N1 C6 C7 C8 -179.1(4)
Cl1 C6 C7 C8 0.4(6)
C5 N2 C7 C6 -0.6(4)
C9 N2 C7 C6 177.7(3)
C5 N2 C7 C8 178.8(4)
C9 N2 C7 C8 -3.0(6)
C6 C7 C8 O1 179.6(4)
N2 C7 C8 O1 0.5(7)
C5 N2 C9 C10 97.1(5)
C7 N2 C9 C10 -80.8(5)
N2 C9 C10 C15 -12.7(6)
N2 C9 C10 C11 169.5(3)
C15 C10 C11 C12 0.3(6)
C9 C10 C11 C12 178.2(4)
C10 C11 C12 C13 -0.3(6)
C11 C12 C13 C14 0.1(6)
C11 C12 C13 C16 -179.7(4)
C12 C13 C14 C15 0.2(6)
C16 C13 C14 C15 179.9(4)
C11 C10 C15 C14 -0.1(6)
C9 C10 C15 C14 -177.8(4)
C13 C14 C15 C10 -0.2(6)
C17 O3 C16 O2 -1.0(7)
C17 O3 C16 C13 179.8(3)
C12 C13 C16 O2 -4.5(7)
C14 C13 C16 O2 175.7(5)
C12 C13 C16 O3 174.7(4)
C14 C13 C16 O3 -5.1(6)

loop_
_cod_related_entry_id
_cod_related_entry_database
_cod_related_entry_code
1 ChemSpider 14143688
